data_4346040
loop_
_publ_author_name
'\'Alvarez-Rodr\'iguez, Luc\'ia'
'Cabeza, Javier A.'
'Garc\'ia-\'Alvarez, Pablo'
'P\'erez-Carre\~no, Enrique'
'Polo, Diego'

_publ_section_title
;
 Amidinatogermylene derivatives of ruthenium carbonyl: new insights into
 the reactivity of [Ru3(CO)12] with two-electron-donor reagents of high
 basicity.
;
_journal_issue 6
_journal_name_full 'Inorganic chemistry'
_journal_page_first 2983
_journal_page_last 2994
_journal_paper_doi 10.1021/acs.inorgchem.5b00084
_journal_volume 54
_journal_year 2015
_chemical_formula_sum 'C30 H32 Ge N2 O11 Ru3'
_chemical_formula_weight 972.37
_space_group_crystal_system orthorhombic
_space_group_IT_number 33
_space_group_name_Hall 'P 2c -2n'
_space_group_name_H-M_alt 'P n a 21'
_atom_sites_solution_hydrogens geom
_audit_creation_method SHELXL-2014
_cell_angle_alpha 90
_cell_angle_beta 90
_cell_angle_gamma 90
_cell_formula_units_Z 4
_cell_length_a 17.3399(3)
_cell_length_b 9.1771(2)
_cell_length_c 22.6692(4)
_cell_measurement_reflns_used 11888
_cell_measurement_temperature 100(2)
_cell_measurement_theta_max 30.7800
_cell_measurement_theta_min 3.5760
_cell_volume 3607.35(12)
_computing_cell_refinement
;
CrysAlisPro, Agilent Technologies,
Version 1.171.37.34 (release 22-05-2014 CrysAlis171 .NET)
(compiled May 22 2014,16:03:01)
;
_computing_data_collection
;
CrysAlisPro, Agilent Technologies,
Version 1.171.37.34 (release 22-05-2014 CrysAlis171 .NET)
(compiled May 22 2014,16:03:01)
;
_computing_data_reduction
;
CrysAlisPro, Agilent Technologies,
Version 1.171.37.34 (release 22-05-2014 CrysAlis171 .NET)
(compiled May 22 2014,16:03:01)
;
_computing_molecular_graphics 'MERCUY CSD 3.1 (Build RC5)'
_computing_publication_material 'SHELXL-97 (Sheldrick, 2008)'
_computing_structure_refinement 'SHELXL-97 (Sheldrick, 2008)'
_computing_structure_solution 'SIR-97 (Giacovazzo, 1999)'
_diffrn_ambient_temperature 100(2)
_diffrn_measured_fraction_theta_full 0.998
_diffrn_measured_fraction_theta_max 0.998
_diffrn_measurement_device_type 'Xcalibur, Ruby, Gemini'
_diffrn_radiation_type MoK\a
_diffrn_radiation_wavelength 0.71073
_diffrn_reflns_av_R_equivalents 0.0460
_diffrn_reflns_av_unetI/netI 0.0461
_diffrn_reflns_Laue_measured_fraction_full 0.998
_diffrn_reflns_Laue_measured_fraction_max 0.998
_diffrn_reflns_limit_h_max 21
_diffrn_reflns_limit_h_min -21
_diffrn_reflns_limit_k_max 11
_diffrn_reflns_limit_k_min -11
_diffrn_reflns_limit_l_max 27
_diffrn_reflns_limit_l_min -26
_diffrn_reflns_number 25081
_diffrn_reflns_point_group_measured_fraction_full 0.990
_diffrn_reflns_point_group_measured_fraction_max 0.990
_diffrn_reflns_theta_full 26.000
_diffrn_reflns_theta_max 25.994
_diffrn_reflns_theta_min 3.232
_diffrn_source 'Enhance (Mo) X-ray Source'
_exptl_absorpt_coefficient_mu 2.114
_exptl_absorpt_correction_T_max 1.00000
_exptl_absorpt_correction_T_min 0.98213
_exptl_absorpt_correction_type multi-scan
_exptl_absorpt_process_details
;
CrysAlisPro, Agilent Technologies,
Version 1.171.37.34 (release 22-05-2014 CrysAlis171 .NET)
(compiled May 22 2014,16:03:01)
Empirical absorption correction using spherical harmonics,
 implemented in SCALE3 ABSPACK scaling algorithm.
;
_exptl_crystal_colour orange
_exptl_crystal_density_diffrn 1.790
_exptl_crystal_description fragment
_exptl_crystal_F_000 1912
_exptl_crystal_size_max 0.1676
_exptl_crystal_size_mid 0.0984
_exptl_crystal_size_min 0.0688
_refine_diff_density_max 0.417
_refine_diff_density_min -0.329
_refine_diff_density_rms 0.075
_refine_ls_abs_structure_details
;
 Flack x determined using 2962 quotients [(I+)-(I-)]/[(I+)+(I-)]
 (Parsons, Flack and Wagner, Acta Cryst. B69 (2013) 249-259).
;
_refine_ls_abs_structure_Flack -0.004(7)
_refine_ls_extinction_method none
_refine_ls_goodness_of_fit_ref 1.005
_refine_ls_hydrogen_treatment constr
_refine_ls_matrix_type full
_refine_ls_number_parameters 433
_refine_ls_number_reflns 6999
_refine_ls_number_restraints 1
_refine_ls_restrained_S_all 1.004
_refine_ls_R_factor_all 0.0299
_refine_ls_R_factor_gt 0.0261
_refine_ls_shift/su_max 0.001
_refine_ls_shift/su_mean 0.000
_refine_ls_structure_factor_coef Fsqd
_refine_ls_weighting_details 'w=1/[\s^2^(Fo^2^)+(0.0105P)^2^] where P=(Fo^2^+2Fc^2^)/3'
_refine_ls_weighting_scheme calc
_refine_ls_wR_factor_gt 0.0414
_refine_ls_wR_factor_ref 0.0429
_reflns_Friedel_coverage 0.932
_reflns_Friedel_fraction_full 0.982
_reflns_Friedel_fraction_max 0.982
_reflns_number_gt 6588
_reflns_number_total 6999
_reflns_threshold_expression 'I > 2\s(I)'
_cod_data_source_file ic5b00084_si_002.cif
_cod_data_source_block 4tBu
_cod_database_code 4346040
_shelx_space_group_comment
;
The symmetry employed for this shelxl refinement is uniquely defined
by the following loop, which should always be used as a source of
symmetry information in preference to the above space-group names.
They are only intended as comments.
;
_shelxl_version_number 2014-3

loop_
_space_group_symop_operation_xyz
'x, y, z'
'-x, -y, z+1/2'
'-x+1/2, y+1/2, z+1/2'
'x+1/2, -y+1/2, z'

loop_
_atom_site_label
_atom_site_type_symbol
_atom_site_fract_x
_atom_site_fract_y
_atom_site_fract_z
_atom_site_U_iso_or_equiv
_atom_site_adp_type
_atom_site_occupancy
_atom_site_site_symmetry_order
_atom_site_calc_flag
_atom_site_refinement_flags_posn
_atom_site_refinement_flags_adp
C1 C 0.5455(4) 0.7651(6) 0.4618(2) 0.0286(15) Uani 1 1 d . .
H1A H 0.5808 0.6911 0.4773 0.043 Uiso 1 1 calc R U
H1B H 0.5753 0.8482 0.4470 0.043 Uiso 1 1 calc R U
H1C H 0.5150 0.7234 0.4296 0.043 Uiso 1 1 calc R U
C2 C 0.4389(4) 0.9383(6) 0.4886(3) 0.0266(15) Uani 1 1 d . .
H2A H 0.4132 0.9070 0.4522 0.040 Uiso 1 1 calc R U
H2B H 0.4695 1.0259 0.4807 0.040 Uiso 1 1 calc R U
H2C H 0.3999 0.9599 0.5187 0.040 Uiso 1 1 calc R U
C3 C 0.5395(3) 0.8747(6) 0.5620(2) 0.0240(14) Uani 1 1 d . .
H3A H 0.5049 0.9116 0.5928 0.036 Uiso 1 1 calc R U
H3B H 0.5727 0.9539 0.5480 0.036 Uiso 1 1 calc R U
H3C H 0.5715 0.7963 0.5782 0.036 Uiso 1 1 calc R U
C4 C 0.4919(3) 0.8161(6) 0.5108(2) 0.0182(13) Uani 1 1 d . .
C5 C 0.3900(3) 0.6143(5) 0.5096(2) 0.0111(11) Uani 1 1 d . .
C6 C 0.3477(3) 0.6596(5) 0.4557(2) 0.0151(12) Uani 1 1 d . .
C7 C 0.3729(4) 0.6197(6) 0.3995(2) 0.0204(13) Uani 1 1 d . .
H7 H 0.4182 0.5621 0.3956 0.025 Uiso 1 1 calc R U
C8 C 0.3333(4) 0.6624(6) 0.3498(2) 0.0260(14) Uani 1 1 d . .
H8 H 0.3513 0.6347 0.3118 0.031 Uiso 1 1 calc R U
C9 C 0.2674(4) 0.7455(6) 0.3554(2) 0.0283(15) Uani 1 1 d . .
H9 H 0.2395 0.7737 0.3212 0.034 Uiso 1 1 calc R U
C10 C 0.2417(4) 0.7882(6) 0.4107(3) 0.0258(14) Uani 1 1 d . .
H10 H 0.1969 0.8472 0.4143 0.031 Uiso 1 1 calc R U
C11 C 0.2817(4) 0.7443(6) 0.4607(2) 0.0208(13) Uani 1 1 d . .
H11 H 0.2637 0.7725 0.4986 0.025 Uiso 1 1 calc R U
C12 C 0.3142(3) 0.3852(5) 0.5341(2) 0.0146(12) Uani 1 1 d . .
C13 C 0.3137(4) 0.3233(6) 0.4711(2) 0.0222(14) Uani 1 1 d . .
H13A H 0.2973 0.3993 0.4435 0.033 Uiso 1 1 calc R U
H13B H 0.2779 0.2409 0.4691 0.033 Uiso 1 1 calc R U
H13C H 0.3657 0.2903 0.4607 0.033 Uiso 1 1 calc R U
C14 C 0.2344(3) 0.4454(6) 0.5501(2) 0.0229(13) Uani 1 1 d . .
H14A H 0.2343 0.4766 0.5914 0.034 Uiso 1 1 calc R U
H14B H 0.1955 0.3694 0.5443 0.034 Uiso 1 1 calc R U
H14C H 0.2225 0.5289 0.5247 0.034 Uiso 1 1 calc R U
C15 C 0.3342(4) 0.2612(6) 0.5756(2) 0.0217(13) Uani 1 1 d . .
H15A H 0.3848 0.2214 0.5651 0.033 Uiso 1 1 calc R U
H15B H 0.2951 0.1845 0.5723 0.033 Uiso 1 1 calc R U
H15C H 0.3356 0.2975 0.6162 0.033 Uiso 1 1 calc R U
C16 C 0.5429(4) 0.3638(6) 0.5230(2) 0.0251(14) Uani 1 1 d . .
H16A H 0.5425 0.4470 0.4959 0.038 Uiso 1 1 calc R U
H16B H 0.4970 0.3038 0.5162 0.038 Uiso 1 1 calc R U
H16C H 0.5893 0.3052 0.5161 0.038 Uiso 1 1 calc R U
C17 C 0.6177(3) 0.5018(6) 0.5992(3) 0.0245(13) Uani 1 1 d . .
H17A H 0.6612 0.4337 0.5981 0.037 Uiso 1 1 calc R U
H17B H 0.6148 0.5473 0.6382 0.037 Uiso 1 1 calc R U
H17C H 0.6251 0.5773 0.5691 0.037 Uiso 1 1 calc R U
C18 C 0.5371(4) 0.2888(6) 0.6291(2) 0.0255(14) Uani 1 1 d . .
H18A H 0.4877 0.2390 0.6232 0.038 Uiso 1 1 calc R U
H18B H 0.5405 0.3235 0.6699 0.038 Uiso 1 1 calc R U
H18C H 0.5794 0.2208 0.6212 0.038 Uiso 1 1 calc R U
C19 C 0.5427(3) 0.4190(6) 0.5867(2) 0.0187(13) Uani 1 1 d . .
C101 C 0.3213(4) 0.7142(6) 0.6537(2) 0.0210(13) Uani 1 1 d . .
C102 C 0.3525(4) 0.4501(6) 0.7132(2) 0.0295(16) Uani 1 1 d . .
C103 C 0.4983(4) 0.5636(6) 0.7343(2) 0.0279(15) Uani 1 1 d . .
C201 C 0.2825(4) 0.9016(6) 0.7556(2) 0.0238(13) Uani 1 1 d . .
C202 C 0.2452(4) 0.6481(6) 0.8136(2) 0.0237(14) Uani 1 1 d . .
C203 C 0.3966(4) 0.5943(6) 0.8339(2) 0.0212(13) Uani 1 1 d . .
C204 C 0.3465(4) 0.8702(6) 0.8713(3) 0.0252(14) Uani 1 1 d . .
C301 C 0.4132(4) 0.9484(6) 0.6843(2) 0.0221(14) Uani 1 1 d . .
C302 C 0.4697(4) 1.0671(7) 0.7879(2) 0.0366(17) Uani 1 1 d . .
C303 C 0.5191(4) 0.7897(7) 0.8201(3) 0.0313(16) Uani 1 1 d . .
C304 C 0.5699(4) 0.8971(7) 0.7107(2) 0.0301(15) Uani 1 1 d . .
Ge1 Ge 0.45319(3) 0.55255(5) 0.60200(2) 0.01218(12) Uani 1 1 d . .
N1 N 0.4477(3) 0.6893(4) 0.53434(17) 0.0130(10) Uani 1 1 d . .
N2 N 0.3744(3) 0.4971(4) 0.54209(17) 0.0135(10) Uani 1 1 d . .
O101 O 0.2730(3) 0.7608(4) 0.62433(17) 0.0320(11) Uani 1 1 d . .
O102 O 0.3224(4) 0.3434(5) 0.72578(18) 0.0576(17) Uani 1 1 d . .
O103 O 0.5544(3) 0.5155(5) 0.75303(19) 0.0469(12) Uani 1 1 d . .
O201 O 0.2466(3) 0.9861(5) 0.73115(16) 0.0349(12) Uani 1 1 d . .
O202 O 0.1887(3) 0.5871(5) 0.82191(18) 0.0356(11) Uani 1 1 d . .
O203 O 0.4261(3) 0.4992(4) 0.85712(17) 0.0301(10) Uani 1 1 d . .
O204 O 0.3547(3) 0.9315(5) 0.91417(18) 0.0401(12) Uani 1 1 d . .
O301 O 0.3824(2) 1.0061(4) 0.64622(17) 0.0311(10) Uani 1 1 d . .
O302 O 0.4681(3) 1.1821(5) 0.8073(2) 0.0648(17) Uani 1 1 d . .
O303 O 0.5481(3) 0.7469(5) 0.86160(19) 0.0461(13) Uani 1 1 d . .
O304 O 0.6293(3) 0.9063(5) 0.68924(18) 0.0476(13) Uani 1 1 d . .
Ru1 Ru 0.40434(3) 0.62553(4) 0.69833(2) 0.01388(10) Uani 1 1 d . .
Ru2 Ru 0.33830(3) 0.75459(5) 0.80095(2) 0.01640(10) Uani 1 1 d . .
Ru3 Ru 0.47301(3) 0.88048(5) 0.75093(2) 0.01798(11) Uani 1 1 d . .

loop_
_atom_site_aniso_label
_atom_site_aniso_U_11
_atom_site_aniso_U_22
_atom_site_aniso_U_33
_atom_site_aniso_U_23
_atom_site_aniso_U_13
_atom_site_aniso_U_12
C1 0.031(4) 0.030(3) 0.025(3) 0.000(3) 0.013(3) -0.010(3)
C2 0.034(4) 0.019(3) 0.027(3) 0.005(2) -0.001(3) -0.003(3)
C3 0.023(4) 0.022(3) 0.026(3) -0.001(2) 0.005(3) -0.007(3)
C4 0.022(4) 0.016(3) 0.017(3) 0.000(2) 0.004(3) -0.008(3)
C5 0.013(3) 0.009(2) 0.011(3) -0.002(2) 0.003(2) 0.002(2)
C6 0.017(3) 0.013(3) 0.015(3) 0.000(2) 0.001(2) -0.004(2)
C7 0.020(4) 0.019(3) 0.022(3) 0.000(2) 0.001(3) 0.002(3)
C8 0.031(4) 0.031(3) 0.016(3) 0.001(2) -0.003(3) -0.005(3)
C9 0.029(4) 0.036(3) 0.020(3) 0.012(3) -0.009(3) -0.005(3)
C10 0.018(4) 0.031(3) 0.029(3) 0.015(3) -0.001(3) 0.006(3)
C11 0.025(4) 0.020(3) 0.017(3) 0.002(2) 0.006(3) 0.001(3)
C12 0.010(3) 0.016(3) 0.017(3) 0.001(2) -0.002(2) -0.001(2)
C13 0.025(4) 0.020(3) 0.022(3) -0.003(2) -0.002(3) -0.006(3)
C14 0.016(4) 0.021(3) 0.031(3) 0.001(3) 0.003(3) -0.004(3)
C15 0.023(4) 0.018(3) 0.025(3) 0.003(2) -0.001(3) -0.005(3)
C16 0.019(4) 0.026(3) 0.030(3) -0.007(3) 0.003(3) 0.009(3)
C17 0.013(3) 0.030(3) 0.031(3) 0.000(3) 0.003(3) 0.005(3)
C18 0.023(4) 0.021(3) 0.032(3) -0.001(2) -0.001(3) 0.007(3)
C19 0.012(3) 0.021(3) 0.023(3) 0.000(2) 0.000(2) 0.006(2)
C101 0.025(4) 0.016(3) 0.022(3) -0.011(2) 0.004(3) 0.002(3)
C102 0.050(5) 0.028(3) 0.010(3) -0.002(2) 0.010(3) -0.009(3)
C103 0.035(4) 0.035(3) 0.014(3) -0.002(2) -0.002(3) 0.014(3)
C201 0.028(4) 0.028(3) 0.015(3) -0.002(3) 0.008(3) 0.004(3)
C202 0.028(4) 0.022(3) 0.022(3) 0.000(2) -0.002(3) 0.009(3)
C203 0.022(4) 0.028(3) 0.013(3) -0.003(2) 0.005(3) -0.002(3)
C204 0.021(4) 0.024(3) 0.031(4) 0.002(3) 0.010(3) -0.001(3)
C301 0.027(4) 0.016(3) 0.024(3) 0.002(2) 0.006(3) -0.002(3)
C302 0.049(5) 0.036(4) 0.024(4) -0.003(3) -0.001(3) -0.015(3)
C303 0.030(4) 0.038(4) 0.026(4) 0.001(3) -0.005(3) -0.018(3)
C304 0.025(4) 0.049(4) 0.017(3) 0.000(3) -0.007(3) -0.011(3)
Ge1 0.0112(3) 0.0126(3) 0.0127(3) 0.0006(2) 0.0006(3) 0.0006(2)
N1 0.016(3) 0.012(2) 0.012(2) 0.0033(17) 0.0025(19) 0.000(2)
N2 0.015(3) 0.014(2) 0.011(2) -0.0001(17) 0.0001(19) -0.002(2)
O101 0.030(3) 0.035(3) 0.032(2) -0.0109(18) -0.014(2) 0.015(2)
O102 0.107(5) 0.038(3) 0.028(2) -0.006(2) 0.030(3) -0.040(3)
O103 0.043(3) 0.064(3) 0.033(3) -0.001(2) -0.010(3) 0.029(3)
O201 0.038(3) 0.041(3) 0.026(2) 0.0042(19) 0.004(2) 0.019(2)
O202 0.018(3) 0.039(3) 0.049(3) 0.008(2) 0.000(2) -0.005(2)
O203 0.034(3) 0.029(2) 0.027(2) 0.0078(19) -0.006(2) 0.001(2)
O204 0.050(3) 0.039(3) 0.032(3) -0.019(2) 0.012(2) -0.017(2)
O301 0.030(3) 0.031(2) 0.032(2) 0.017(2) -0.003(2) 0.001(2)
O302 0.101(5) 0.037(3) 0.056(3) -0.023(3) 0.014(3) -0.019(3)
O303 0.035(3) 0.072(3) 0.032(3) 0.021(2) -0.021(2) -0.021(3)
O304 0.019(3) 0.095(4) 0.029(3) 0.004(2) 0.001(2) -0.014(3)
Ru1 0.0152(2) 0.0142(2) 0.0123(2) 0.00038(18) 0.0015(2) -0.00034(19)
Ru2 0.0176(2) 0.0187(2) 0.0129(2) -0.00140(18) 0.0019(2) 0.0002(2)
Ru3 0.0197(3) 0.0196(2) 0.0147(2) 0.00042(19) -0.0011(2) -0.0052(2)

loop_
_atom_type_symbol
_atom_type_description
_atom_type_scat_dispersion_real
_atom_type_scat_dispersion_imag
_atom_type_scat_source
C C 0.0033 0.0016 'International Tables Vol C Tables 4.2.6.8 and 6.1.1.4'
H H 0.0000 0.0000 'International Tables Vol C Tables 4.2.6.8 and 6.1.1.4'
Ge Ge 0.1547 1.8001 'International Tables Vol C Tables 4.2.6.8 and 6.1.1.4'
N N 0.0061 0.0033 'International Tables Vol C Tables 4.2.6.8 and 6.1.1.4'
O O 0.0106 0.0060 'International Tables Vol C Tables 4.2.6.8 and 6.1.1.4'
Ru Ru -1.2594 0.8363 'International Tables Vol C Tables 4.2.6.8 and 6.1.1.4'

loop_
_geom_angle_atom_site_label_1
_geom_angle_atom_site_label_2
_geom_angle_atom_site_label_3
_geom_angle
N1 C4 C1 109.6(4)
N1 C4 C3 106.3(4)
C1 C4 C3 109.5(5)
N1 C4 C2 112.2(5)
C1 C4 C2 110.6(4)
C3 C4 C2 108.4(4)
N2 C5 N1 109.7(4)
N2 C5 C6 125.5(5)
N1 C5 C6 124.8(4)
N2 C5 Ge1 55.0(3)
N1 C5 Ge1 54.7(2)
C6 C5 Ge1 175.7(4)
C11 C6 C7 118.7(5)
C11 C6 C5 119.8(5)
C7 C6 C5 121.5(5)
C8 C7 C6 121.0(6)
C7 C8 C9 119.6(6)
C8 C9 C10 120.4(5)
C9 C10 C11 119.7(6)
C6 C11 C10 120.5(5)
N2 C12 C15 106.5(4)
N2 C12 C14 111.0(4)
C15 C12 C14 109.3(4)
N2 C12 C13 112.0(4)
C15 C12 C13 107.4(4)
C14 C12 C13 110.4(5)
C16 C19 C17 109.6(5)
C16 C19 C18 109.4(4)
C17 C19 C18 108.9(5)
C16 C19 Ge1 111.5(4)
C17 C19 Ge1 108.8(3)
C18 C19 Ge1 108.6(4)
O101 C101 Ru1 175.7(5)
O102 C102 Ru1 175.8(5)
O103 C103 Ru1 174.1(5)
O201 C201 Ru2 176.2(5)
O202 C202 Ru2 178.4(5)
O203 C203 Ru2 174.0(5)
O204 C204 Ru2 175.4(6)
O301 C301 Ru3 170.9(5)
O302 C302 Ru3 176.5(6)
O303 C303 Ru3 174.8(5)
O304 C304 Ru3 176.8(5)
N1 Ge1 N2 66.55(17)
N1 Ge1 C19 106.8(2)
N2 Ge1 C19 104.9(2)
N1 Ge1 C5 33.38(17)
N2 Ge1 C5 33.19(16)
C19 Ge1 C5 110.04(18)
N1 Ge1 Ru1 120.16(12)
N2 Ge1 Ru1 116.28(13)
C19 Ge1 Ru1 126.23(14)
C5 Ge1 Ru1 123.46(12)
C5 N1 C4 129.5(4)
C5 N1 Ge1 91.9(3)
C4 N1 Ge1 138.2(3)
C5 N2 C12 129.7(4)
C5 N2 Ge1 91.8(3)
C12 N2 Ge1 138.3(3)
C102 Ru1 C103 94.4(3)
C102 Ru1 C101 95.6(3)
C103 Ru1 C101 169.1(3)
C102 Ru1 Ge1 95.26(16)
C103 Ru1 Ge1 90.26(16)
C101 Ru1 Ge1 84.59(16)
C102 Ru1 Ru2 91.01(16)
C103 Ru1 Ru2 96.76(16)
C101 Ru1 Ru2 87.32(15)
Ge1 Ru1 Ru2 170.21(2)
C102 Ru1 Ru3 145.15(15)
C103 Ru1 Ru3 73.30(18)
C101 Ru1 Ru3 100.48(16)
Ge1 Ru1 Ru3 116.76(2)
Ru2 Ru1 Ru3 59.419(15)
C202 Ru2 C204 102.7(2)
C202 Ru2 C203 89.7(2)
C204 Ru2 C203 93.5(2)
C202 Ru2 C201 90.8(2)
C204 Ru2 C201 95.3(2)
C203 Ru2 C201 170.9(2)
C202 Ru2 Ru3 164.44(16)
C204 Ru2 Ru3 92.62(18)
C203 Ru2 Ru3 91.94(18)
C201 Ru2 Ru3 85.17(17)
C202 Ru2 Ru1 104.48(16)
C204 Ru2 Ru1 151.32(19)
C203 Ru2 Ru1 77.86(15)
C201 Ru2 Ru1 93.21(16)
Ru3 Ru2 Ru1 60.868(15)
C302 Ru3 C304 99.4(3)
C302 Ru3 C301 92.1(2)
C304 Ru3 C301 94.2(2)
C302 Ru3 C303 92.5(3)
C304 Ru3 C303 93.3(3)
C301 Ru3 C303 170.5(2)
C302 Ru3 Ru2 99.5(2)
C304 Ru3 Ru2 160.40(19)
C301 Ru3 Ru2 90.12(17)
C303 Ru3 Ru2 80.93(19)
C302 Ru3 Ru1 153.9(2)
C304 Ru3 Ru1 103.28(18)
C301 Ru3 Ru1 73.59(16)
C303 Ru3 Ru1 98.94(17)
Ru2 Ru3 Ru1 59.713(15)

loop_
_geom_bond_atom_site_label_1
_geom_bond_atom_site_label_2
_geom_bond_distance
C1 C4 1.521(7)
C2 C4 1.535(7)
C3 C4 1.523(7)
C4 N1 1.493(6)
C5 N2 1.331(6)
C5 N1 1.338(6)
C5 C6 1.486(7)
C5 Ge1 2.430(5)
C6 C11 1.388(8)
C6 C7 1.395(7)
C7 C8 1.378(8)
C8 C9 1.380(8)
C9 C10 1.387(8)
C10 C11 1.389(7)
C12 N2 1.475(7)
C12 C15 1.516(7)
C12 C14 1.532(8)
C12 C13 1.537(7)
C16 C19 1.531(7)
C17 C19 1.532(8)
C18 C19 1.536(7)
C19 Ge1 2.007(5)
C101 O101 1.152(7)
C101 Ru1 1.939(6)
C102 O102 1.146(6)
C102 Ru1 1.874(6)
C103 O103 1.150(7)
C103 Ru1 1.908(7)
C201 O201 1.138(6)
C201 Ru2 1.953(6)
C202 O202 1.144(7)
C202 Ru2 1.909(7)
C203 O203 1.141(6)
C203 Ru2 1.935(6)
C204 O204 1.131(6)
C204 Ru2 1.921(6)
C301 O301 1.144(6)
C301 Ru3 1.936(6)
C302 O302 1.144(7)
C302 Ru3 1.908(6)
C303 O303 1.138(7)
C303 Ru3 1.946(6)
C304 O304 1.141(7)
C304 Ru3 1.918(7)
Ge1 N1 1.984(4)
Ge1 N2 1.993(4)
Ge1 Ru1 2.4363(7)
Ru1 Ru2 2.8504(6)
Ru1 Ru3 2.8834(6)
Ru2 Ru3 2.8418(6)
